data_7706269
loop_
_publ_author_name
'Harringer, Sophia'
'Wernitznig, Debora'
'Gajic, Natalie'
'Diridl, Andreas'
'Wenisch, Dominik'
'Hejl, Michaela'
'Jakupec, Michael A.'
'Theiner, Sarah'
'Koellensperger, Gunda'
'Kandioller, Wolfgang'
'Keppler, Bernhard K.'

_publ_section_title
;
 Introducing <i>N</i>-, <i>P</i>-, and <i>S</i>-donor leaving groups: an
 investigation of the chemical and biological properties of ruthenium,
 rhodium and iridium thiopyridone piano stool complexes.
;
_journal_issue 44
_journal_name_full 'Dalton transactions (Cambridge, England : 2003)'
_journal_page_first 15693
_journal_page_last 15711
_journal_paper_doi 10.1039/d0dt03165h
_journal_volume 49
_journal_year 2020
_chemical_formula_moiety 'C29 H38 N4 O P Ru S, 2(C H2 Cl2), F6 P'
_chemical_formula_sum 'C31 H42 Cl4 F6 N4 O P2 Ru S'
_chemical_formula_weight 940.58
_chemical_name_systematic
;
[(1,3,5-Triaza-7-phosphaadamantane-\kP)(1-benzyl-2-methyl-3-oxo-\kO-pyridine-
4(1H)-thionato-\kS)(\h6-p-cymene)ruthenium(II)] hexafluorophosphate 
;
_space_group_crystal_system triclinic
_space_group_IT_number 2
_space_group_name_Hall '-P 1'
_space_group_name_H-M_alt 'P -1'
_atom_sites_solution_hydrogens geom
_atom_sites_solution_primary direct
_audit_creation_date 2020-07-15
_audit_creation_method
;
Olex2 1.2
(compiled 2018.05.29 svn.r3508 for OlexSys, GUI svn.r5506)
;
_audit_update_record
;
2020-07-22 deposited with the CCDC.	2020-10-16 downloaded from the CCDC.
;
_cell_angle_alpha 65.2024(11)
_cell_angle_beta 70.4638(11)
_cell_angle_gamma 77.0040(11)
_cell_formula_units_Z 2
_cell_length_a 12.3099(3)
_cell_length_b 12.4123(4)
_cell_length_c 14.4636(4)
_cell_measurement_reflns_used 9809
_cell_measurement_temperature 120.0
_cell_measurement_theta_max 30.037
_cell_measurement_theta_min 2.403
_cell_volume 1881.42(9)
_computing_cell_refinement 'SAINT V8.38A (2016)'
_computing_data_collection APEX3
_computing_data_reduction 'SAINT V8.38A (2016)'
_computing_molecular_graphics 'Olex2 (Dolomanov et al., 2009)'
_computing_publication_material 'Olex2 (Dolomanov et al., 2009)'
_computing_structure_refinement 'XL (Sheldrick, 2008)'
_computing_structure_solution 'ShelXS (Sheldrick, 2008)'
_diffrn_ambient_temperature 120.0
_diffrn_measured_fraction_theta_full 0.999
_diffrn_measured_fraction_theta_max 0.999
_diffrn_measurement_device_type 'Bruker D8 Venture'
_diffrn_measurement_method '\f and \w scans'
_diffrn_radiation_probe x-ray
_diffrn_radiation_type MoK\a
_diffrn_radiation_wavelength 0.71073
_diffrn_reflns_av_R_equivalents 0.0345
_diffrn_reflns_av_unetI/netI 0.0209
_diffrn_reflns_Laue_measured_fraction_full 0.999
_diffrn_reflns_Laue_measured_fraction_max 0.999
_diffrn_reflns_limit_h_max 14
_diffrn_reflns_limit_h_min -14
_diffrn_reflns_limit_k_max 14
_diffrn_reflns_limit_k_min -14
_diffrn_reflns_limit_l_max 17
_diffrn_reflns_limit_l_min -17
_diffrn_reflns_number 43194
_diffrn_reflns_point_group_measured_fraction_full 0.999
_diffrn_reflns_point_group_measured_fraction_max 0.999
_diffrn_reflns_theta_full 25.242
_diffrn_reflns_theta_max 25.348
_diffrn_reflns_theta_min 2.153
_diffrn_source 'Sealed xray tube'
_diffrn_source_type 'Incoatec IuS'
_diffrn_standards_number 0
_exptl_absorpt_coefficient_mu 0.904
_exptl_absorpt_correction_T_max 0.5642
_exptl_absorpt_correction_T_min 0.5221
_exptl_absorpt_correction_type multi-scan
_exptl_absorpt_process_details
;
SADABS-2016/2 (Bruker,2016/2) was used for absorption correction. 
wR2(int) was 0.0881 before and 0.0487 after correction. 
The Ratio of minimum to maximum transmission is 0.9254. 
The \l/2 correction factor is Not present.
;
_exptl_crystal_colour 'clear orange'
_exptl_crystal_colour_lustre clear
_exptl_crystal_colour_primary orange
_exptl_crystal_density_diffrn 1.660
_exptl_crystal_description block
_exptl_crystal_F_000 958
_exptl_crystal_size_max 0.15
_exptl_crystal_size_mid 0.07
_exptl_crystal_size_min 0.05
_refine_diff_density_max 1.727
_refine_diff_density_min -0.815
_refine_diff_density_rms 0.073
_refine_ls_extinction_method none
_refine_ls_goodness_of_fit_ref 0.997
_refine_ls_hydrogen_treatment constr
_refine_ls_matrix_type full
_refine_ls_number_parameters 483
_refine_ls_number_reflns 6887
_refine_ls_number_restraints 2
_refine_ls_restrained_S_all 0.997
_refine_ls_R_factor_all 0.0335
_refine_ls_R_factor_gt 0.0303
_refine_ls_shift/su_max 0.001
_refine_ls_shift/su_mean 0.000
_refine_ls_structure_factor_coef Fsqd
_refine_ls_weighting_details 'w=1/[\s^2^(Fo^2^)+(0.0338P)^2^+3.7448P] where P=(Fo^2^+2Fc^2^)/3'
_refine_ls_weighting_scheme calc
_refine_ls_wR_factor_gt 0.0732
_refine_ls_wR_factor_ref 0.0757
_reflns_Friedel_coverage 0.000
_reflns_number_gt 6381
_reflns_number_total 6887
_reflns_threshold_expression 'I > 2\s(I)'
_cod_data_source_file d0dt03165h2.cif
_cod_data_source_block soha105a_p-1
_cod_database_code 7706269
_shelx_space_group_comment
;
The symmetry employed for this shelxl refinement is uniquely defined
by the following loop, which should always be used as a source of
symmetry information in preference to the above space-group names.
They are only intended as comments.
;
_shelx_estimated_absorpt_t_max 0.956
_shelx_estimated_absorpt_t_min 0.876

loop_
_space_group_symop_operation_xyz
'x, y, z'
'-x, -y, -z'

loop_
_atom_site_label
_atom_site_type_symbol
_atom_site_fract_x
_atom_site_fract_y
_atom_site_fract_z
_atom_site_U_iso_or_equiv
_atom_site_adp_type
_atom_site_occupancy
_atom_site_site_symmetry_order
_atom_site_calc_flag
_atom_site_refinement_flags_posn
_atom_site_refinement_flags_adp
_atom_site_refinement_flags_occupancy
_atom_site_disorder_assembly
_atom_site_disorder_group
Ru1 Ru 0.85670(2) 0.34987(2) 0.50304(2) 0.01261(7) Uani 1 1 d . . . . .
S1 S 0.71469(5) 0.51606(5) 0.49245(5) 0.01648(13) Uani 1 1 d . . . . .
P1 P 0.70344(5) 0.23932(5) 0.57112(5) 0.01358(13) Uani 1 1 d . . . . .
O1 O 0.83127(14) 0.34600(15) 0.65464(13) 0.0155(3) Uani 1 1 d . . . . .
N1 N 0.66721(17) 0.51522(19) 0.81475(17) 0.0172(4) Uani 1 1 d . . . . .
N2 N 0.51835(18) 0.1426(2) 0.73760(17) 0.0202(5) Uani 1 1 d . . . . .
N3 N 0.62827(19) 0.01998(19) 0.63224(18) 0.0205(5) Uani 1 1 d . . . . .
N4 N 0.50036(18) 0.19790(19) 0.55774(17) 0.0190(4) Uani 1 1 d . . . . .
C1 C 0.7438(2) 0.4300(2) 0.7839(2) 0.0166(5) Uani 1 1 d . . . . .
C2 C 0.7564(2) 0.4271(2) 0.68502(19) 0.0140(5) Uani 1 1 d . . . . .
C3 C 0.6910(2) 0.5147(2) 0.6180(2) 0.0156(5) Uani 1 1 d . . . . .
C4 C 0.6128(2) 0.5983(2) 0.6546(2) 0.0192(5) Uani 1 1 d . . . . .
H4 H 0.567002 0.656480 0.611400 0.023 Uiso 1 1 calc R . . . .
C5 C 0.6021(2) 0.5966(2) 0.7519(2) 0.0202(5) Uani 1 1 d . . . . .
H5 H 0.548091 0.653320 0.776258 0.024 Uiso 1 1 calc R . . . .
C6 C 0.9325(2) 0.4138(2) 0.3313(2) 0.0207(5) Uani 1 1 d . . . . .
C7 C 0.9288(2) 0.2892(2) 0.3712(2) 0.0208(5) Uani 1 1 d . . . . .
H7 H 0.891022 0.256581 0.342682 0.025 Uiso 1 1 calc R . . . .
C8 C 0.9807(2) 0.2119(2) 0.4532(2) 0.0204(5) Uani 1 1 d . . . . .
H8 H 0.978936 0.128137 0.477626 0.024 Uiso 1 1 calc R . . . .
C9 C 1.0350(2) 0.2576(2) 0.4991(2) 0.0191(5) Uani 1 1 d . . . . .
C11 C 0.9977(2) 0.4586(2) 0.3710(2) 0.0192(5) Uani 1 1 d . . . . .
H11 H 1.007419 0.541301 0.341268 0.023 Uiso 1 1 calc R . . . .
C12 C 0.8753(3) 0.4966(3) 0.2465(2) 0.0327(7) Uani 1 1 d . . . . .
H12A H 0.815711 0.456894 0.245360 0.049 Uiso 1 1 calc GR . . . .
H12B H 0.933398 0.518354 0.177701 0.049 Uiso 1 1 calc GR . . . .
H12C H 0.839476 0.568802 0.261163 0.049 Uiso 1 1 calc GR . . . .
C13 C 1.0839(2) 0.1821(3) 0.5924(2) 0.0278(6) Uani 1 1 d . . . . .
H13 H 1.075175 0.233007 0.633176 0.033 Uiso 1 1 calc R . . . .
C14 C 1.2146(2) 0.1522(3) 0.5497(3) 0.0326(7) Uani 1 1 d . . . . .
H14A H 1.227133 0.112612 0.500379 0.049 Uiso 1 1 calc GR . . . .
H14B H 1.246962 0.098951 0.608784 0.049 Uiso 1 1 calc GR . . . .
H14C H 1.252954 0.225829 0.512881 0.049 Uiso 1 1 calc GR . . . .
C15 C 1.0216(3) 0.0733(3) 0.6676(3) 0.0427(8) Uani 1 1 d . . . . .
H15A H 0.938684 0.097289 0.690393 0.064 Uiso 1 1 calc GR . . . .
H15B H 1.052471 0.033798 0.729431 0.064 Uiso 1 1 calc GR . . . .
H15C H 1.033212 0.018143 0.631837 0.064 Uiso 1 1 calc GR . . . .
C16 C 0.6625(2) 0.5308(2) 0.9119(2) 0.0202(5) Uani 1 1 d . . . . .
H16A H 0.673118 0.451576 0.967500 0.024 Uiso 1 1 calc R . . . .
H16B H 0.585320 0.569395 0.937666 0.024 Uiso 1 1 calc R . . . .
C17 C 0.8135(2) 0.3416(2) 0.8558(2) 0.0210(5) Uani 1 1 d . . . . .
H17A H 0.862911 0.286528 0.822594 0.031 Uiso 1 1 calc GR . . . .
H17B H 0.761249 0.296636 0.923111 0.031 Uiso 1 1 calc GR . . . .
H17C H 0.861962 0.383714 0.868635 0.031 Uiso 1 1 calc GR . . . .
C18 C 0.7554(2) 0.6063(2) 0.8922(2) 0.0180(5) Uani 1 1 d . . . . .
C19 C 0.7644(2) 0.7192(2) 0.8122(2) 0.0216(5) Uani 1 1 d . . . . .
H19 H 0.714611 0.747955 0.767052 0.026 Uiso 1 1 calc R . . . .
C20 C 0.8458(2) 0.7895(2) 0.7982(2) 0.0245(6) Uani 1 1 d . . . . .
H20 H 0.851582 0.866353 0.743276 0.029 Uiso 1 1 calc R . . . .
C21 C 0.9188(2) 0.7492(2) 0.8631(2) 0.0248(6) Uani 1 1 d . . . . .
H21 H 0.974297 0.798008 0.853213 0.030 Uiso 1 1 calc R . . . .
C22 C 0.9104(2) 0.6375(3) 0.9424(2) 0.0266(6) Uani 1 1 d . . . . .
H22 H 0.960395 0.609144 0.987275 0.032 Uiso 1 1 calc R . . . .
C23 C 0.8290(2) 0.5659(2) 0.9572(2) 0.0227(6) Uani 1 1 d . . . . .
H23 H 0.823788 0.488971 1.011972 0.027 Uiso 1 1 calc R . . . .
C24 C 0.7343(2) 0.0813(2) 0.5855(2) 0.0202(5) Uani 1 1 d . . . . .
H24A H 0.773565 0.076742 0.515149 0.024 Uiso 1 1 calc R . . . .
H24B H 0.787647 0.040060 0.630971 0.024 Uiso 1 1 calc R . . . .
C25 C 0.5899(2) 0.2820(2) 0.5018(2) 0.0183(5) Uani 1 1 d . . . . .
H25A H 0.553551 0.363268 0.496724 0.022 Uiso 1 1 calc R . . . .
H25B H 0.625317 0.283337 0.429010 0.022 Uiso 1 1 calc R . . . .
C26 C 0.6110(2) 0.2193(2) 0.7057(2) 0.0188(5) Uani 1 1 d . . . . .
H26A H 0.659216 0.182722 0.756082 0.023 Uiso 1 1 calc R . . . .
H26B H 0.575708 0.298116 0.708586 0.023 Uiso 1 1 calc R . . . .
C27 C 0.4434(2) 0.1954(2) 0.6653(2) 0.0218(5) Uani 1 1 d . . . . .
H27A H 0.375185 0.149553 0.695444 0.026 Uiso 1 1 calc R . . . .
H27B H 0.414842 0.278044 0.661219 0.026 Uiso 1 1 calc R . . . .
C28 C 0.5670(2) 0.0230(2) 0.7377(2) 0.0232(6) Uani 1 1 d . . . . .
H28A H 0.621425 -0.010534 0.782442 0.028 Uiso 1 1 calc R . . . .
H28B H 0.503333 -0.029156 0.770326 0.028 Uiso 1 1 calc R . . . .
C29 C 0.5492(2) 0.0761(2) 0.5641(2) 0.0215(5) Uani 1 1 d . . . . .
H29A H 0.591491 0.078482 0.491913 0.026 Uiso 1 1 calc R . . . .
H29B H 0.484747 0.025892 0.591304 0.026 Uiso 1 1 calc R . . . .
Cl5 Cl 0.60232(7) 0.60330(7) 0.16096(6) 0.04020(19) Uani 1 1 d . . . . .
Cl6 Cl 0.49323(7) 0.78561(9) 0.00588(7) 0.0485(2) Uani 1 1 d . . . . .
C52 C 0.6024(3) 0.7526(3) 0.0703(2) 0.0298(6) Uani 1 1 d . . . . .
H52A H 0.678890 0.764932 0.017365 0.036 Uiso 1 1 calc R . . . .
H52B H 0.588591 0.806869 0.108277 0.036 Uiso 1 1 calc R . . . .
P2 P 0.71215(6) 0.20332(6) 0.21013(5) 0.02097(15) Uani 1 1 d . . . . .
F1 F 0.78231(16) 0.15550(16) 0.29739(14) 0.0368(4) Uani 1 1 d . . . . .
F2 F 0.64072(16) 0.25163(18) 0.12367(14) 0.0402(4) Uani 1 1 d . . . . .
F3 F 0.82932(16) 0.2147(2) 0.11873(16) 0.0587(6) Uani 1 1 d . . . . .
F4 F 0.59289(16) 0.19064(18) 0.30133(14) 0.0418(5) Uani 1 1 d . . . . .
F5 F 0.7100(2) 0.33602(17) 0.2001(2) 0.0637(7) Uani 1 1 d . . . . .
F6 F 0.71062(18) 0.07038(16) 0.22290(17) 0.0448(5) Uani 1 1 d . . . . .
Cl3 Cl 0.8455(4) 0.8485(4) 1.1158(3) 0.0611(11) Uani 0.466(9) 1 d D . P A 1
Cl4 Cl 0.7788(4) 1.0102(4) 0.9215(3) 0.0569(11) Uani 0.466(9) 1 d D . P A 1
C51 C 0.7693(9) 0.9853(8) 1.0534(6) 0.053(3) Uani 0.466(9) 1 d D . P A 1
H51A H 0.686795 0.985384 1.094322 0.063 Uiso 0.466(9) 1 calc R . P A 1
H51B H 0.801009 1.051567 1.053885 0.063 Uiso 0.466(9) 1 calc R . P A 1
Cl1 Cl 0.8835(9) 0.8395(7) 1.1145(6) 0.142(3) Uani 0.534(9) 1 d D . P A 2
Cl2 Cl 0.7810(6) 1.0113(5) 0.9588(7) 0.122(2) Uani 0.534(9) 1 d D . P A 2
C50 C 0.8824(9) 0.9783(8) 1.0235(7) 0.085(4) Uani 0.534(9) 1 d D . P A 2
H50A H 0.959515 0.988450 0.971443 0.102 Uiso 0.534(9) 1 calc R . P A 2
H50B H 0.868789 1.035436 1.058537 0.102 Uiso 0.534(9) 1 calc R . P A 2
C0AA C 1.0466(2) 0.3828(2) 0.4521(2) 0.0176(5) Uani 1 1 d . . . . .
H0AA H 1.088952 0.414749 0.477220 0.021 Uiso 1 1 calc R . . . .

loop_
_atom_site_aniso_label
_atom_site_aniso_U_11
_atom_site_aniso_U_22
_atom_site_aniso_U_33
_atom_site_aniso_U_23
_atom_site_aniso_U_13
_atom_site_aniso_U_12
Ru1 0.01036(10) 0.01481(11) 0.01423(11) -0.00655(8) -0.00362(7) -0.00153(7)
S1 0.0166(3) 0.0164(3) 0.0179(3) -0.0068(2) -0.0079(2) 0.0013(2)
P1 0.0112(3) 0.0156(3) 0.0154(3) -0.0064(2) -0.0036(2) -0.0027(2)
O1 0.0149(8) 0.0173(8) 0.0163(9) -0.0088(7) -0.0056(7) 0.0016(7)
N1 0.0143(10) 0.0211(11) 0.0177(11) -0.0098(9) -0.0013(8) -0.0046(8)
N2 0.0178(11) 0.0251(11) 0.0180(11) -0.0076(9) -0.0016(9) -0.0086(9)
N3 0.0203(11) 0.0169(11) 0.0235(12) -0.0058(9) -0.0040(9) -0.0070(9)
N4 0.0160(10) 0.0225(11) 0.0212(11) -0.0066(9) -0.0068(9) -0.0070(9)
C1 0.0129(11) 0.0163(12) 0.0206(13) -0.0081(10) -0.0016(10) -0.0036(9)
C2 0.0108(11) 0.0147(11) 0.0171(12) -0.0067(10) -0.0015(9) -0.0044(9)
C3 0.0122(11) 0.0170(12) 0.0192(12) -0.0072(10) -0.0035(9) -0.0047(9)
C4 0.0136(12) 0.0190(12) 0.0269(14) -0.0096(11) -0.0079(10) 0.0003(10)
C5 0.0142(12) 0.0222(13) 0.0270(14) -0.0131(11) -0.0053(10) 0.0005(10)
C6 0.0140(12) 0.0313(14) 0.0157(12) -0.0105(11) -0.0007(10) -0.0022(10)
C7 0.0145(12) 0.0336(15) 0.0219(13) -0.0200(12) -0.0005(10) -0.0043(10)
C8 0.0150(12) 0.0202(13) 0.0274(14) -0.0141(11) -0.0004(10) -0.0023(10)
C9 0.0107(11) 0.0239(13) 0.0213(13) -0.0085(11) -0.0029(10) -0.0011(10)
C11 0.0140(12) 0.0221(13) 0.0191(13) -0.0078(11) 0.0005(10) -0.0048(10)
C12 0.0290(16) 0.0451(18) 0.0204(14) -0.0076(13) -0.0093(12) -0.0022(13)
C13 0.0211(14) 0.0284(15) 0.0318(16) -0.0060(12) -0.0128(12) -0.0002(11)
C14 0.0199(14) 0.0230(14) 0.0498(19) -0.0054(13) -0.0156(13) 0.0004(11)
C15 0.0288(17) 0.0445(19) 0.0410(19) 0.0013(16) -0.0144(14) -0.0047(14)
C16 0.0202(13) 0.0240(13) 0.0172(13) -0.0119(11) -0.0005(10) -0.0025(10)
C17 0.0255(14) 0.0202(13) 0.0167(13) -0.0059(10) -0.0080(11) 0.0004(10)
C18 0.0180(12) 0.0206(13) 0.0165(12) -0.0118(10) -0.0006(10) -0.0007(10)
C19 0.0216(13) 0.0242(14) 0.0200(13) -0.0089(11) -0.0081(11) 0.0009(11)
C20 0.0247(14) 0.0191(13) 0.0252(14) -0.0060(11) -0.0034(11) -0.0031(11)
C21 0.0204(13) 0.0265(14) 0.0324(15) -0.0171(12) -0.0036(11) -0.0048(11)
C22 0.0245(14) 0.0309(15) 0.0287(15) -0.0140(12) -0.0122(12) 0.0022(11)
C23 0.0251(14) 0.0209(13) 0.0211(13) -0.0073(11) -0.0076(11) 0.0007(11)
C24 0.0171(12) 0.0175(12) 0.0254(14) -0.0077(11) -0.0047(11) -0.0028(10)
C25 0.0161(12) 0.0201(12) 0.0192(13) -0.0050(10) -0.0060(10) -0.0055(10)
C26 0.0169(12) 0.0246(13) 0.0168(12) -0.0088(10) -0.0018(10) -0.0079(10)
C27 0.0128(12) 0.0267(14) 0.0255(14) -0.0098(11) -0.0025(10) -0.0055(10)
C28 0.0247(14) 0.0222(13) 0.0193(13) -0.0015(11) -0.0053(11) -0.0096(11)
C29 0.0229(13) 0.0225(13) 0.0230(14) -0.0093(11) -0.0049(11) -0.0101(11)
Cl5 0.0368(4) 0.0359(4) 0.0322(4) -0.0085(3) -0.0007(3) 0.0042(3)
Cl6 0.0355(4) 0.0625(6) 0.0370(5) -0.0108(4) -0.0130(4) 0.0041(4)
C52 0.0304(15) 0.0317(16) 0.0263(15) -0.0121(13) -0.0032(12) -0.0058(12)
P2 0.0239(4) 0.0205(3) 0.0196(3) -0.0055(3) -0.0083(3) -0.0047(3)
F1 0.0412(10) 0.0407(10) 0.0378(10) -0.0117(8) -0.0254(8) -0.0050(8)
F2 0.0360(10) 0.0581(12) 0.0231(9) -0.0069(8) -0.0168(8) -0.0014(9)
F3 0.0248(10) 0.1088(19) 0.0360(11) -0.0215(12) 0.0017(8) -0.0209(11)
F4 0.0326(10) 0.0546(12) 0.0259(9) -0.0106(9) -0.0042(8) 0.0041(8)
F5 0.107(2) 0.0215(10) 0.0711(16) -0.0063(10) -0.0441(15) -0.0147(11)
F6 0.0557(12) 0.0296(10) 0.0669(14) -0.0259(9) -0.0316(11) 0.0009(9)
Cl3 0.063(2) 0.062(2) 0.0468(17) -0.0165(13) 0.0027(14) -0.0197(16)
Cl4 0.085(2) 0.0418(14) 0.0484(17) -0.0236(11) -0.0206(16) 0.0014(13)
C51 0.074(7) 0.061(6) 0.028(4) -0.024(4) -0.018(4) 0.004(4)
Cl1 0.161(6) 0.109(4) 0.184(6) -0.075(4) -0.085(5) 0.031(4)
Cl2 0.174(4) 0.0465(17) 0.190(7) -0.037(3) -0.124(5) 0.007(2)
C50 0.092(8) 0.087(7) 0.078(7) -0.039(6) 0.007(6) -0.046(6)
C0AA 0.0104(11) 0.0252(13) 0.0199(13) -0.0114(11) -0.0010(10) -0.0055(10)

loop_
_atom_type_symbol
_atom_type_description
_atom_type_scat_dispersion_real
_atom_type_scat_dispersion_imag
_atom_type_scat_source
C C 0.0033 0.0016 'International Tables Vol C Tables 4.2.6.8 and 6.1.1.4'
H H 0.0000 0.0000 'International Tables Vol C Tables 4.2.6.8 and 6.1.1.4'
Cl Cl 0.1484 0.1585 'International Tables Vol C Tables 4.2.6.8 and 6.1.1.4'
F F 0.0171 0.0103 'International Tables Vol C Tables 4.2.6.8 and 6.1.1.4'
N N 0.0061 0.0033 'International Tables Vol C Tables 4.2.6.8 and 6.1.1.4'
O O 0.0106 0.0060 'International Tables Vol C Tables 4.2.6.8 and 6.1.1.4'
P P 0.1023 0.0942 'International Tables Vol C Tables 4.2.6.8 and 6.1.1.4'
Ru Ru -1.2594 0.8363 'International Tables Vol C Tables 4.2.6.8 and 6.1.1.4'
S S 0.1246 0.1234 'International Tables Vol C Tables 4.2.6.8 and 6.1.1.4'

loop_
_geom_angle_atom_site_label_1
_geom_angle_atom_site_label_2
_geom_angle_atom_site_label_3
_geom_angle
_geom_angle_site_symmetry_1
_geom_angle_site_symmetry_3
_geom_angle_publ_flag
P1 Ru1 S1 85.31(2) . . ?
P1 Ru1 C0AA 156.37(7) . . ?
O1 Ru1 S1 82.81(5) . . ?
O1 Ru1 P1 88.02(5) . . ?
O1 Ru1 C6 154.09(8) . . ?
O1 Ru1 C7 156.51(9) . . ?
O1 Ru1 C8 118.89(8) . . ?
O1 Ru1 C9 91.69(8) . . ?
O1 Ru1 C11 117.04(8) . . ?
O1 Ru1 C0AA 92.89(8) . . ?
C6 Ru1 S1 93.18(7) . . ?
C6 Ru1 P1 117.27(7) . . ?
C6 Ru1 C8 67.98(10) . . ?
C6 Ru1 C9 80.98(10) . . ?
C6 Ru1 C11 37.47(9) . . ?
C6 Ru1 C0AA 66.43(9) . . ?
C7 Ru1 S1 120.63(7) . . ?
C7 Ru1 P1 92.20(7) . . ?
C7 Ru1 C6 37.67(10) . . ?
C7 Ru1 C8 37.63(10) . . ?
C7 Ru1 C9 67.83(10) . . ?
C7 Ru1 C11 66.32(9) . . ?
C7 Ru1 C0AA 77.77(9) . . ?
C8 Ru1 S1 158.25(7) . . ?
C8 Ru1 P1 93.62(7) . . ?
C8 Ru1 C9 37.01(9) . . ?
C8 Ru1 C11 77.61(9) . . ?
C8 Ru1 C0AA 65.35(9) . . ?
C9 Ru1 S1 154.57(7) . . ?
C9 Ru1 P1 119.42(7) . . ?
C9 Ru1 C11 66.22(9) . . ?
C9 Ru1 C0AA 36.96(9) . . ?
C11 Ru1 S1 94.19(7) . . ?
C11 Ru1 P1 154.73(7) . . ?
C11 Ru1 C0AA 35.40(9) . . ?
C0AA Ru1 S1 118.24(7) . . ?
C3 S1 Ru1 98.32(9) . . ?
C24 P1 Ru1 117.71(8) . . ?
C25 P1 Ru1 119.94(8) . . ?
C25 P1 C24 97.95(12) . . ?
C26 P1 Ru1 119.03(8) . . ?
C26 P1 C24 98.67(12) . . ?
C26 P1 C25 99.19(12) . . ?
C2 O1 Ru1 119.03(15) . . ?
C1 N1 C16 120.9(2) . . ?
C5 N1 C1 121.3(2) . . ?
C5 N1 C16 117.4(2) . . ?
C27 N2 C26 110.9(2) . . ?
C28 N2 C26 111.2(2) . . ?
C28 N2 C27 108.5(2) . . ?
C24 N3 C29 110.5(2) . . ?
C28 N3 C24 111.5(2) . . ?
C28 N3 C29 108.5(2) . . ?
C25 N4 C29 111.6(2) . . ?
C27 N4 C25 111.2(2) . . ?
C27 N4 C29 108.7(2) . . ?
N1 C1 C2 119.6(2) . . ?
N1 C1 C17 119.7(2) . . ?
C2 C1 C17 120.8(2) . . ?
O1 C2 C1 119.6(2) . . ?
O1 C2 C3 121.4(2) . . ?
C1 C2 C3 118.9(2) . . ?
C2 C3 S1 118.38(18) . . ?
C4 C3 S1 122.7(2) . . ?
C4 C3 C2 118.9(2) . . ?
C5 C4 C3 120.1(2) . . ?
N1 C5 C4 121.1(2) . . ?
C7 C6 Ru1 70.85(15) . . ?
C7 C6 C11 117.7(2) . . ?
C7 C6 C12 121.4(2) . . ?
C11 C6 Ru1 74.28(15) . . ?
C11 C6 C12 120.8(3) . . ?
C12 C6 Ru1 127.86(19) . . ?
C6 C7 Ru1 71.47(14) . . ?
C6 C7 C8 120.9(2) . . ?
C8 C7 Ru1 72.42(14) . . ?
C7 C8 Ru1 69.95(14) . . ?
C9 C8 Ru1 72.06(14) . . ?
C9 C8 C7 120.9(2) . . ?
C8 C9 Ru1 70.92(14) . . ?
C8 C9 C13 124.1(2) . . ?
C8 C9 C0AA 117.4(2) . . ?
C13 C9 Ru1 127.49(18) . . ?
C0AA C9 Ru1 73.41(14) . . ?
C0AA C9 C13 118.5(2) . . ?
C6 C11 Ru1 68.25(14) . . ?
C0AA C11 Ru1 72.65(14) . . ?
C0AA C11 C6 120.7(2) . . ?
C9 C13 C14 108.3(2) . . ?
C15 C13 C9 114.1(2) . . ?
C15 C13 C14 113.0(2) . . ?
N1 C16 C18 111.6(2) . . ?
C19 C18 C16 120.6(2) . . ?
C23 C18 C16 120.3(2) . . ?
C23 C18 C19 119.0(2) . . ?
C20 C19 C18 120.1(2) . . ?
C21 C20 C19 120.7(3) . . ?
C22 C21 C20 119.4(3) . . ?
C21 C22 C23 120.4(3) . . ?
C18 C23 C22 120.3(3) . . ?
N3 C24 P1 112.06(17) . . ?
N4 C25 P1 111.22(17) . . ?
N2 C26 P1 111.52(17) . . ?
N4 C27 N2 114.3(2) . . ?
N3 C28 N2 114.4(2) . . ?
N4 C29 N3 114.0(2) . . ?
Cl5 C52 Cl6 109.86(16) . . ?
F1 P2 F2 179.37(11) . . ?
F3 P2 F1 90.92(11) . . ?
F3 P2 F2 89.66(11) . . ?
F3 P2 F4 178.88(12) . . ?
F3 P2 F5 91.38(15) . . ?
F3 P2 F6 90.39(13) . . ?
F4 P2 F1 89.87(10) . . ?
F4 P2 F2 89.55(10) . . ?
F5 P2 F1 90.10(11) . . ?
F5 P2 F2 89.65(12) . . ?
F5 P2 F4 89.41(13) . . ?
F6 P2 F1 89.90(10) . . ?
F6 P2 F2 90.33(11) . . ?
F6 P2 F4 88.82(12) . . ?
F6 P2 F5 178.23(14) . . ?
Cl4 C51 Cl3 112.6(5) . . ?
Cl1 C50 Cl2 113.5(6) . . ?
C9 C0AA Ru1 69.63(13) . . ?
C11 C0AA Ru1 71.95(14) . . ?
C11 C0AA C9 121.8(2) . . ?

loop_
_geom_bond_atom_site_label_1
_geom_bond_atom_site_label_2
_geom_bond_distance
_geom_bond_site_symmetry_2
_geom_bond_publ_flag
Ru1 S1 2.3721(6) . ?
Ru1 P1 2.2804(6) . ?
Ru1 O1 2.0898(17) . ?
Ru1 C6 2.191(3) . ?
Ru1 C7 2.183(2) . ?
Ru1 C8 2.215(2) . ?
Ru1 C9 2.230(2) . ?
Ru1 C11 2.271(2) . ?
Ru1 C0AA 2.280(2) . ?
S1 C3 1.734(3) . ?
P1 C24 1.847(3) . ?
P1 C25 1.844(3) . ?
P1 C26 1.839(3) . ?
O1 C2 1.319(3) . ?
N1 C1 1.368(3) . ?
N1 C5 1.358(3) . ?
N1 C16 1.477(3) . ?
N2 C26 1.479(3) . ?
N2 C27 1.475(3) . ?
N2 C28 1.471(3) . ?
N3 C24 1.472(3) . ?
N3 C28 1.470(3) . ?
N3 C29 1.471(3) . ?
N4 C25 1.473(3) . ?
N4 C27 1.467(3) . ?
N4 C29 1.472(3) . ?
C1 C2 1.401(4) . ?
C1 C17 1.496(3) . ?
C2 C3 1.419(3) . ?
C3 C4 1.398(3) . ?
C4 C5 1.360(4) . ?
C6 C7 1.412(4) . ?
C6 C11 1.435(4) . ?
C6 C12 1.500(4) . ?
C7 C8 1.419(4) . ?
C8 C9 1.411(4) . ?
C9 C13 1.513(4) . ?
C9 C0AA 1.431(4) . ?
C11 C0AA 1.384(4) . ?
C13 C14 1.538(4) . ?
C13 C15 1.506(4) . ?
C16 C18 1.519(3) . ?
C18 C19 1.392(4) . ?
C18 C23 1.387(4) . ?
C19 C20 1.385(4) . ?
C20 C21 1.381(4) . ?
C21 C22 1.379(4) . ?
C22 C23 1.392(4) . ?
Cl5 C52 1.765(3) . ?
Cl6 C52 1.765(3) . ?
P2 F1 1.6004(17) . ?
P2 F2 1.6018(18) . ?
P2 F3 1.584(2) . ?
P2 F4 1.5983(19) . ?
P2 F5 1.587(2) . ?
P2 F6 1.5854(18) . ?
Cl3 C51 1.773(9) . ?
Cl4 C51 1.766(7) . ?
Cl1 C50 1.673(10) . ?
Cl2 C50 1.682(10) . ?

loop_
_geom_torsion_atom_site_label_1
_geom_torsion_atom_site_label_2
_geom_torsion_atom_site_label_3
_geom_torsion_atom_site_label_4
_geom_torsion
_geom_torsion_site_symmetry_1
_geom_torsion_site_symmetry_2
_geom_torsion_site_symmetry_3
_geom_torsion_site_symmetry_4
_geom_torsion_publ_flag
Ru1 S1 C3 C2 1.18(19) . . . . ?
Ru1 S1 C3 C4 179.28(19) . . . . ?
Ru1 P1 C24 N3 178.85(14) . . . . ?
Ru1 P1 C25 N4 178.94(13) . . . . ?
Ru1 P1 C26 N2 -178.40(14) . . . . ?
Ru1 O1 C2 C1 -176.05(16) . . . . ?
Ru1 O1 C2 C3 1.5(3) . . . . ?
Ru1 C6 C7 C8 -55.1(2) . . . . ?
Ru1 C6 C11 C0AA 52.4(2) . . . . ?
Ru1 C7 C8 C9 -53.1(2) . . . . ?
Ru1 C8 C9 C13 122.9(2) . . . . ?
Ru1 C8 C9 C0AA -58.7(2) . . . . ?
Ru1 C9 C13 C14 -172.29(19) . . . . ?
Ru1 C9 C13 C15 61.0(3) . . . . ?
Ru1 C9 C0AA C11 -51.7(2) . . . . ?
Ru1 C11 C0AA C9 50.7(2) . . . . ?
S1 C3 C4 C5 -176.64(19) . . . . ?
O1 C2 C3 S1 -1.9(3) . . . . ?
O1 C2 C3 C4 179.9(2) . . . . ?
N1 C1 C2 O1 179.1(2) . . . . ?
N1 C1 C2 C3 1.4(3) . . . . ?
N1 C16 C18 C19 54.5(3) . . . . ?
N1 C16 C18 C23 -128.5(2) . . . . ?
C1 N1 C5 C4 -1.7(4) . . . . ?
C1 N1 C16 C18 82.3(3) . . . . ?
C1 C2 C3 S1 175.71(18) . . . . ?
C1 C2 C3 C4 -2.5(3) . . . . ?
C2 C3 C4 C5 1.5(4) . . . . ?
C3 C4 C5 N1 0.6(4) . . . . ?
C5 N1 C1 C2 0.7(3) . . . . ?
C5 N1 C1 C17 -179.7(2) . . . . ?
C5 N1 C16 C18 -90.7(3) . . . . ?
C6 C7 C8 Ru1 54.7(2) . . . . ?
C6 C7 C8 C9 1.6(4) . . . . ?
C6 C11 C0AA Ru1 -50.4(2) . . . . ?
C6 C11 C0AA C9 0.3(4) . . . . ?
C7 C6 C11 Ru1 -57.8(2) . . . . ?
C7 C6 C11 C0AA -5.4(4) . . . . ?
C7 C8 C9 Ru1 52.1(2) . . . . ?
C7 C8 C9 C13 175.0(2) . . . . ?
C7 C8 C9 C0AA -6.6(4) . . . . ?
C8 C9 C13 C14 96.5(3) . . . . ?
C8 C9 C13 C15 -30.3(4) . . . . ?
C8 C9 C0AA Ru1 57.4(2) . . . . ?
C8 C9 C0AA C11 5.7(4) . . . . ?
C11 C6 C7 Ru1 59.6(2) . . . . ?
C11 C6 C7 C8 4.5(4) . . . . ?
C12 C6 C7 Ru1 -123.3(2) . . . . ?
C12 C6 C7 C8 -178.4(2) . . . . ?
C12 C6 C11 Ru1 125.1(2) . . . . ?
C12 C6 C11 C0AA 177.4(2) . . . . ?
C13 C9 C0AA Ru1 -124.1(2) . . . . ?
C13 C9 C0AA C11 -175.9(2) . . . . ?
C16 N1 C1 C2 -172.1(2) . . . . ?
C16 N1 C1 C17 7.6(3) . . . . ?
C16 N1 C5 C4 171.2(2) . . . . ?
C16 C18 C19 C20 177.0(2) . . . . ?
C16 C18 C23 C22 -176.9(2) . . . . ?
C17 C1 C2 O1 -0.6(3) . . . . ?
C17 C1 C2 C3 -178.2(2) . . . . ?
C18 C19 C20 C21 -0.1(4) . . . . ?
C19 C18 C23 C22 0.2(4) . . . . ?
C19 C20 C21 C22 0.2(4) . . . . ?
C20 C21 C22 C23 -0.1(4) . . . . ?
C21 C22 C23 C18 -0.1(4) . . . . ?
C23 C18 C19 C20 -0.1(4) . . . . ?
C24 P1 C25 N4 50.5(2) . . . . ?
C24 P1 C26 N2 -49.9(2) . . . . ?
C24 N3 C28 N2 66.8(3) . . . . ?
C24 N3 C29 N4 -67.3(3) . . . . ?
C25 P1 C24 N3 -51.2(2) . . . . ?
C25 P1 C26 N2 49.7(2) . . . . ?
C25 N4 C27 N2 -68.4(3) . . . . ?
C25 N4 C29 N3 67.8(3) . . . . ?
C26 P1 C24 N3 49.5(2) . . . . ?
C26 P1 C25 N4 -49.7(2) . . . . ?
C26 N2 C27 N4 67.9(3) . . . . ?
C26 N2 C28 N3 -67.5(3) . . . . ?
C27 N2 C26 P1 -60.0(2) . . . . ?
C27 N2 C28 N3 54.7(3) . . . . ?
C27 N4 C25 P1 60.5(2) . . . . ?
C27 N4 C29 N3 -55.3(3) . . . . ?
C28 N2 C26 P1 60.8(2) . . . . ?
C28 N2 C27 N4 -54.5(3) . . . . ?
C28 N3 C24 P1 -59.5(2) . . . . ?
C28 N3 C29 N4 55.3(3) . . . . ?
C29 N3 C24 P1 61.3(2) . . . . ?
C29 N3 C28 N2 -55.2(3) . . . . ?
C29 N4 C25 P1 -61.1(2) . . . . ?
C29 N4 C27 N2 54.9(3) . . . . ?
C0AA C9 C13 C14 -81.9(3) . . . . ?
C0AA C9 C13 C15 151.4(3) . . . . ?
